data_7027412
loop_
_publ_author_name
'Blake, Alexander J.'
'Brooks, Neil R.'
'Champness, Neil R.'
'Cooke, Paul A.'
'Deveson, Anne M.'
'Fenske, Dieter'
'Hubberstey, Peter'
'Li, Wan-Sheung'
'Schr\"oder, Martin'

_publ_section_title
;
 Controlling copper(I) halide framework formation using N-donor bridging
 ligand symmetry: use of 1,3,5-triazine to construct architectures with
 threefold symmetry
;
_journal_issue 13
_journal_name_full 'Journal of the Chemical Society, Dalton Transactions'
_journal_page_first 2103
_journal_paper_doi 10.1039/a902290b
_journal_year 1999
_chemical_formula_moiety 'C3 H3 Cu3 I3 N3'
_chemical_formula_sum 'C3 H3 Cu3 I3 N3'
_chemical_formula_weight 652.40
_chemical_name_common 'Tri(copper(i) iodide) triazine'
_chemical_name_systematic '1,3,5-triazine tris(copper(I) iodide)'
_space_group_IT_number 62
_symmetry_cell_setting orthorhombic
_symmetry_space_group_name_Hall '-P 2ac 2n'
_symmetry_space_group_name_H-M 'P n m a'
_atom_sites_solution_hydrogens 'geometrically located'
_atom_sites_solution_primary direct
_atom_sites_solution_secondary 'difference Fourier synthesis'
_audit_creation_method SHELXL-97
_cell_angle_alpha 90.00
_cell_angle_beta 90.00
_cell_angle_gamma 90.00
_cell_formula_units_Z 4
_cell_length_a 6.913(4)
_cell_length_b 9.777(5)
_cell_length_c 15.750(9)
_cell_measurement_reflns_used 39
_cell_measurement_temperature 150(2)
_cell_measurement_theta_max 32
_cell_measurement_theta_min 28
_cell_volume 1064.5(10)
_computing_cell_refinement 'STADI-4 (stoe & cie, 1996a)'
_computing_data_collection 'STADI-4 (stoe & cie, 1996a)'
_computing_data_reduction 'X-RED (stoe & cie, 1996b)'
_computing_molecular_graphics 'SHELXTL/PC (version 5.03)(Sheldrick, 1994)'
_computing_publication_material 'SHELXL-97 (Sheldrick, 1997)'
_computing_structure_refinement 'SHELXL-97 (Sheldrick, 1997)'
_computing_structure_solution 'SHELXS-97 (Sheldrick, 1990)'
_diffrn_ambient_temperature 150(2)
_diffrn_measured_fraction_theta_full 0.902
_diffrn_measured_fraction_theta_max 0.902
_diffrn_measurement_device_type 'STOE STADI-4 FOUR-CIRCLE DIFFRACTOMETER'
_diffrn_measurement_method omega-theta
_diffrn_radiation_monochromator graphite
_diffrn_radiation_source 'fine-focus sealed tube'
_diffrn_radiation_type MoK\a
_diffrn_radiation_wavelength 0.71073
_diffrn_reflns_av_R_equivalents 0.0366
_diffrn_reflns_av_sigmaI/netI 0.0288
_diffrn_reflns_limit_h_max 8
_diffrn_reflns_limit_h_min -8
_diffrn_reflns_limit_k_max 12
_diffrn_reflns_limit_k_min -12
_diffrn_reflns_limit_l_max 19
_diffrn_reflns_limit_l_min 0
_diffrn_reflns_number 3125
_diffrn_reflns_theta_full 25.99
_diffrn_reflns_theta_max 25.99
_diffrn_reflns_theta_min 2.59
_diffrn_standards_decay_% 'variations +/- 3.2'
_diffrn_standards_interval_time 60
_diffrn_standards_number 3
_exptl_absorpt_coefficient_mu 14.589
_exptl_absorpt_correction_T_max 0.569
_exptl_absorpt_correction_T_min 0.155
_exptl_absorpt_correction_type numerical
_exptl_absorpt_process_details 'XRED (Stoe & Cie, 1997b)'
_exptl_crystal_colour 'Deep red'
_exptl_crystal_density_diffrn 4.071
_exptl_crystal_density_meas ?
_exptl_crystal_density_method 'not measured'
_exptl_crystal_description plate
_exptl_crystal_F_000 1152
_exptl_crystal_size_max 0.20
_exptl_crystal_size_mid 0.14
_exptl_crystal_size_min 0.04
_refine_diff_density_max 1.120
_refine_diff_density_min -1.412
_refine_diff_density_rms 0.279
_refine_ls_extinction_method none
_refine_ls_goodness_of_fit_ref 1.183
_refine_ls_hydrogen_treatment 'riding model'
_refine_ls_matrix_type full
_refine_ls_number_parameters 61
_refine_ls_number_reflns 1108
_refine_ls_number_restraints 0
_refine_ls_restrained_S_all 1.183
_refine_ls_R_factor_all 0.0371
_refine_ls_R_factor_gt 0.0293
_refine_ls_shift/su_max 0.000
_refine_ls_shift/su_mean 0.000
_refine_ls_structure_factor_coef Fsqd
_refine_ls_weighting_details 'w=1/[\s^2^(Fo^2^)+(0.0338P)^2^+3.109P] where P=(Fo^2^+2Fc^2^)/3'
_refine_ls_weighting_scheme calc
_refine_ls_wR_factor_gt 0.0719
_refine_ls_wR_factor_ref 0.0755
_reflns_number_gt 961
_reflns_number_total 1108
_reflns_threshold_expression >2sigma(I)
_cod_data_source_file 902290bsup1.cif
_cod_data_source_block cuitrz
_cod_depositor_comments
;
The following automatic conversions were performed:

'_symmetry_cell_setting' value 'Orthorhombic' changed to
'orthorhombic' according to
/home/saulius/struct/CIF-dictionaries/cif_core.dic dictionary named
'cif_core.dic' version 2.4.2 from 2011-04-26.

Automatic conversion script
Id: cif_fix_values 1891 2012-01-12 08:04:46Z andrius 

The following automatic conversions were performed:

'_exptl_crystal_density_meas' value 'not measured' was changed to '?'
- the value is perceived as not measured.

Automatic conversion script
Id: cif_fix_values 3008 2015-01-20 13:52:24Z robertas 

The following automatic conversions were performed:

'_refine_ls_weighting_scheme' value 'calc
w=1/[\s^2^(Fo^2^)+(0.0338P)^2^+3.109P] where P=(Fo^2^+2Fc^2^)/3' was
changed to 'calc'. New tag '_refine_ls_weighting_details' was
created. The value of the new tag was set to
'w=1/[\s^2^(Fo^2^)+(0.0338P)^2^+3.109P] where P=(Fo^2^+2Fc^2^)/3'.

Automatic conversion script
Id: cif_fix_values 3143 2015-03-26 13:38:13Z robertas 

The following automatic conversions were performed:

'_atom_sites_solution_primary' value 'direct methods' was changed to
'direct'.

Automatic conversion script
Id: cif_fix_values 6452 2018-10-05 10:23:21Z andrius 
;
_cod_original_sg_symbol_H-M Pnma
_cod_database_code 7027412

loop_
_symmetry_equiv_pos_as_xyz
'x, y, z'
'-x+1/2, -y, z+1/2'
'-x, y+1/2, -z'
'x+1/2, -y+1/2, -z+1/2'
'-x, -y, -z'
'x-1/2, y, -z-1/2'
'x, -y-1/2, z'
'-x-1/2, y-1/2, z-1/2'

loop_
_atom_site_label
_atom_site_type_symbol
_atom_site_fract_x
_atom_site_fract_y
_atom_site_fract_z
_atom_site_U_iso_or_equiv
_atom_site_adp_type
_atom_site_occupancy
_atom_site_calc_flag
_atom_site_refinement_flags
I1 I 0.34036(8) 0.2500 0.41842(3) 0.01041(17) Uani 1 d S
I2 I -0.15144(5) 0.02439(4) 0.32939(2) 0.01155(16) Uani 1 d .
Cu3 Cu -0.03277(16) 0.2500 0.40259(7) 0.0132(3) Uani 1 d S
Cu4 Cu 0.47197(11) 0.05071(8) 0.32705(4) 0.0137(2) Uani 1 d .
N1 N 0.3693(7) -0.1290(5) 0.3819(3) 0.0127(11) Uani 1 d .
C1 C 0.4250(13) -0.2500 0.3505(5) 0.0137(18) Uani 1 d S
H1 H 0.5093 -0.2500 0.3029 0.016 Uiso 1 calc SR
N2 N 0.1823(11) -0.2500 0.4826(5) 0.0128(16) Uani 1 d S
C3 C 0.2446(9) -0.1354(6) 0.4475(4) 0.0102(12) Uani 1 d .
H3A H 0.1982 -0.0516 0.4702 0.012 Uiso 1 calc R

loop_
_atom_site_aniso_label
_atom_site_aniso_U_11
_atom_site_aniso_U_22
_atom_site_aniso_U_33
_atom_site_aniso_U_23
_atom_site_aniso_U_13
_atom_site_aniso_U_12
I1 0.0070(3) 0.0093(3) 0.0149(3) 0.000 -0.0003(2) 0.000
I2 0.0082(2) 0.0149(2) 0.0115(2) -0.00243(14) 0.00031(13) -0.00059(14)
Cu3 0.0115(6) 0.0150(5) 0.0133(5) 0.000 0.0033(4) 0.000
Cu4 0.0130(4) 0.0130(4) 0.0151(4) 0.0012(3) 0.0016(3) -0.0009(3)
N1 0.013(3) 0.012(3) 0.013(2) 0.001(2) 0.002(2) -0.003(2)
C1 0.014(5) 0.017(4) 0.010(4) 0.000 0.003(3) 0.000
N2 0.013(4) 0.013(4) 0.012(3) 0.000 -0.003(3) 0.000
C3 0.007(3) 0.008(3) 0.015(3) -0.002(2) -0.003(2) 0.003(2)

loop_
_atom_type_symbol
_atom_type_description
_atom_type_scat_dispersion_real
_atom_type_scat_dispersion_imag
_atom_type_scat_source
C C 0.0033 0.0016 'International Tables Vol C Tables 4.2.6.8 and 6.1.1.4'
H H 0.0000 0.0000 'International Tables Vol C Tables 4.2.6.8 and 6.1.1.4'
N N 0.0061 0.0033 'International Tables Vol C Tables 4.2.6.8 and 6.1.1.4'
Cu Cu 0.3201 1.2651 'International Tables Vol C Tables 4.2.6.8 and 6.1.1.4'
I I -0.4742 1.8119 'International Tables Vol C Tables 4.2.6.8 and 6.1.1.4'

loop_
_geom_angle_atom_site_label_1
_geom_angle_atom_site_label_2
_geom_angle_atom_site_label_3
_geom_angle
_geom_angle_site_symmetry_1
_geom_angle_site_symmetry_3
_geom_angle_publ_flag
Cu4 I1 Cu4 97.71(5) . 7_565 y
Cu4 I1 Cu3 107.25(3) . . y
Cu4 I1 Cu3 107.25(3) 7_565 . ?
Cu4 I2 Cu4 107.53(3) 1_455 6_556 y
Cu4 I2 Cu3 103.59(4) 1_455 . y
Cu4 I2 Cu3 103.25(4) 6_556 . y
N2 Cu3 I1 114.2(2) 5_556 . y
N2 Cu3 I2 103.09(11) 5_556 . y
I1 Cu3 I2 110.73(3) . . y
N2 Cu3 I2 103.09(11) 5_556 7_565 ?
I1 Cu3 I2 110.73(3) . 7_565 ?
I2 Cu3 I2 114.64(6) . 7_565 y
N1 Cu4 I1 106.54(15) . . y
N1 Cu4 I2 104.50(15) . 1_655 y
I1 Cu4 I2 114.59(3) . 1_655 y
N1 Cu4 I2 101.33(15) . 6_656 y
I1 Cu4 I2 118.84(4) . 6_656 y
I2 Cu4 I2 109.12(3) 1_655 6_656 y
C1 N1 C3 115.2(6) . . ?
C1 N1 Cu4 119.6(4) . . ?
C3 N1 Cu4 125.2(4) . . ?
N1 C1 N1 124.2(8) 7 . ?
N2 C3 N1 124.7(6) . . ?
C3 N2 C3 116.0(7) 7 . ?
C3 N2 Cu3 121.6(4) 7 5_556 ?
C3 N2 Cu3 121.6(4) . 5_556 ?

loop_
_geom_bond_atom_site_label_1
_geom_bond_atom_site_label_2
_geom_bond_distance
_geom_bond_site_symmetry_2
_geom_bond_publ_flag
I1 Cu4 2.5875(12) . y
I1 Cu4 2.5875(12) 7_565 ?
I1 Cu3 2.5915(19) . y
I2 Cu4 2.6163(17) 1_455 y
I2 Cu4 2.6201(16) 6_556 y
I2 Cu3 2.6206(12) . y
Cu3 N2 2.083(8) 5_556 y
Cu3 I2 2.6206(12) 7_565 ?
Cu4 N1 2.082(5) . y
Cu4 I2 2.6163(17) 1_655 ?
Cu4 I2 2.6201(16) 6_656 ?
N1 C1 1.339(7) . ?
N1 C3 1.347(8) . ?
C1 N1 1.339(7) 7 ?
C3 N2 1.321(7) . ?
N2 C3 1.321(7) 7 ?
N2 Cu3 2.083(8) 5_556 ?
